data_7115300
loop_
_publ_author_name
'Jinchuan Hu'
'Long Chen'
'Jie Shen'
'Jian Luo'
'Pengchi Deng'
'Yi Ren'
'Huaqiang Zeng'
'Wen Feng'
'Lihua Yuan'

_publ_section_title
;
 Convergent heteroditopic cyclo[6]aramides as macrocyclic ion-pair
 receptors for constructing [2]pseudorotaxanes
;
_journal_name_full Chem.Commun.
_journal_page_first 8024
_journal_paper_doi 10.1039/C4CC02557A
_journal_volume 50
_journal_year 2014
_chemical_formula_moiety 'C71 H88 N6 O15'
_chemical_formula_sum 'C71 H88 N6 O15'
_chemical_formula_weight 1265.47
_chemical_name_systematic
;
 ? 
;
_space_group_crystal_system triclinic
_space_group_IT_number 2
_space_group_name_Hall '-P 1'
_space_group_name_H-M_alt 'P -1'
_symmetry_space_group_name_Hall '-P 1'
_symmetry_space_group_name_H-M 'P -1'
_atom_sites_solution_hydrogens geom
_atom_sites_solution_primary direct
_atom_sites_solution_secondary difmap
_audit_creation_date 2013-03-13
_audit_creation_method
;
  Olex2 1.1
  (compiled 2011.11.01 svn.r2039, GUI svn.r3906)
;
_cell_angle_alpha 86.099(3)
_cell_angle_beta 78.810(3)
_cell_angle_gamma 67.459(4)
_cell_formula_units_Z 2
_cell_length_a 15.0617(6)
_cell_length_b 15.8532(5)
_cell_length_c 20.3366(6)
_cell_measurement_reflns_used 9023
_cell_measurement_temperature 143.00(10)
_cell_measurement_theta_max 29.1676
_cell_measurement_theta_min 2.8894
_cell_volume 4399.6(3)
_computing_cell_refinement
;
CrysAlisPro, Agilent Technologies,
Version 1.171.35.21 (release 20-01-2012 CrysAlis171 .NET)
(compiled Jan 23 2012,18:06:46)
;
_computing_data_collection
;
CrysAlisPro, Agilent Technologies,
Version 1.171.35.21 (release 20-01-2012 CrysAlis171 .NET)
(compiled Jan 23 2012,18:06:46)
;
_computing_data_reduction
;
CrysAlisPro, Agilent Technologies,
Version 1.171.35.21 (release 20-01-2012 CrysAlis171 .NET)
(compiled Jan 23 2012,18:06:46)
;
_computing_molecular_graphics
;
O. V. Dolomanov, L. J. Bourhis, R. J. Gildea, J. A. K. Howard and H. Puschmann,
OLEX2: a complete structure solution, refinement and analysis program.
J. Appl. Cryst. (2009). 42, 339-341.
;
_computing_publication_material
;
O. V. Dolomanov, L. J. Bourhis, R. J. Gildea, J. A. K. Howard and H. Puschmann,
OLEX2: a complete structure solution, refinement and analysis program.
J. Appl. Cryst. (2009). 42, 339-341.
;
_computing_structure_refinement
;
SHELXL, G.M. Sheldrick, Acta Cryst.
2008). A64, 112-122
;
_computing_structure_solution
;
SHELXS, G.M. Sheldrick, Acta Cryst.
(2008). A64, 112-122
;
_diffrn_ambient_temperature 143.00(10)
_diffrn_detector_area_resol_mean 16.0874
_diffrn_measured_fraction_theta_full 0.997
_diffrn_measured_fraction_theta_max 0.997
_diffrn_measurement_details
;
  1 omega  -22.00   53.00   1.0000   25.0000
omega____ theta____ kappa____ phi______ frames
    -      -16.8924   77.0000 -180.0000 75

  2 omega  -25.00   23.00   1.0000   25.0000
omega____ theta____ kappa____ phi______ frames
    -      -16.8924  -99.0000 -150.0000 48

  3 omega   69.00   95.00   1.0000   25.0000
omega____ theta____ kappa____ phi______ frames
    -       20.0174  178.0000  -60.0000 26

  4 omega  -13.00   93.00   1.0000   25.0000
omega____ theta____ kappa____ phi______ frames
    -       20.0174    0.0000 -180.0000 106

  5 omega   63.00   96.00   1.0000   25.0000
omega____ theta____ kappa____ phi______ frames
    -       20.0174  178.0000 -150.0000 33

  6 omega  -49.00  -23.00   1.0000   25.0000
omega____ theta____ kappa____ phi______ frames
    -       20.0174    0.0000 -180.0000 26

  7 omega    2.00   52.00   1.0000   25.0000
omega____ theta____ kappa____ phi______ frames
    -       20.0174   61.0000   98.0000 50

  8 omega  -15.00   50.00   1.0000   25.0000
omega____ theta____ kappa____ phi______ frames
    -       20.0174  -77.0000  -30.0000 65
;
_diffrn_measurement_device_type 'Xcalibur, Eos'
_diffrn_measurement_method '\w scans'
_diffrn_orient_matrix_UB_11 -0.0255668000
_diffrn_orient_matrix_UB_12 0.0322758000
_diffrn_orient_matrix_UB_13 -0.0224094000
_diffrn_orient_matrix_UB_21 0.0424135000
_diffrn_orient_matrix_UB_22 0.0096784000
_diffrn_orient_matrix_UB_23 -0.0125094000
_diffrn_orient_matrix_UB_31 0.0153817000
_diffrn_orient_matrix_UB_32 -0.0348049000
_diffrn_orient_matrix_UB_33 -0.0246065000
_diffrn_radiation_monochromator graphite
_diffrn_radiation_type 'Mo K\a'
_diffrn_radiation_wavelength 0.7107
_diffrn_reflns_av_R_equivalents 0.0290
_diffrn_reflns_av_unetI/netI 0.0809
_diffrn_reflns_limit_h_max 16
_diffrn_reflns_limit_h_min -18
_diffrn_reflns_limit_k_max 19
_diffrn_reflns_limit_k_min -19
_diffrn_reflns_limit_l_max 25
_diffrn_reflns_limit_l_min -25
_diffrn_reflns_number 36605
_diffrn_reflns_theta_full 26.37
_diffrn_reflns_theta_max 26.37
_diffrn_reflns_theta_min 2.90
_diffrn_source 'Enhance (Mo) X-ray Source'
_diffrn_source_current n/a
_diffrn_source_voltage n/a
_exptl_absorpt_coefficient_mu 0.067
_exptl_absorpt_correction_T_max 1.00000
_exptl_absorpt_correction_T_min 0.89544
_exptl_absorpt_correction_type multi-scan
_exptl_absorpt_process_details
;
CrysAlisPro, Agilent Technologies,
Version 1.171.35.21 (release 20-01-2012 CrysAlis171 .NET)
(compiled Jan 23 2012,18:06:46)
Empirical absorption correction using spherical harmonics,
 implemented in SCALE3 ABSPACK scaling algorithm.
;
_exptl_crystal_colour colorless
_exptl_crystal_density_diffrn 0.955
_exptl_crystal_density_method 'not measured'
_exptl_crystal_description block
_exptl_crystal_F_000 1352
_exptl_crystal_size_max 0.40
_exptl_crystal_size_mid 0.35
_exptl_crystal_size_min 0.20
_refine_diff_density_max 1.433
_refine_diff_density_min -0.401
_refine_diff_density_rms 0.071
_refine_ls_extinction_method none
_refine_ls_goodness_of_fit_ref 0.946
_refine_ls_hydrogen_treatment constr
_refine_ls_matrix_type full
_refine_ls_number_parameters 852
_refine_ls_number_reflns 17942
_refine_ls_number_restraints 2
_refine_ls_restrained_S_all 0.951
_refine_ls_R_factor_all 0.1306
_refine_ls_R_factor_gt 0.0848
_refine_ls_shift/su_max 0.000
_refine_ls_shift/su_mean 0.000
_refine_ls_structure_factor_coef Fsqd
_refine_ls_weighting_details 'calc w=1/[\s^2^(Fo^2^)+(0.1588P)^2^+0.0000P] where P=(Fo^2^+2Fc^2^)/3'
_refine_ls_weighting_scheme calc
_refine_ls_wR_factor_gt 0.2359
_refine_ls_wR_factor_ref 0.2638
_reflns_number_gt 9562
_reflns_number_total 17942
_reflns_threshold_expression >2sigma(I)
_cod_data_source_file c4cc02557a2.cif
_cod_data_source_block 121225_s5_hjc
_cod_database_code 7115300
_chemical_oxdiff_formula C12H14N2O3
_reflns_odcompleteness_completeness 99.86
_reflns_odcompleteness_iscentric 1
_reflns_odcompleteness_theta 26.32

loop_
_space_group_symop_id
_space_group_symop_operation_xyz
1 'x, y, z'
2 '-x, -y, -z'

loop_
_atom_site_label
_atom_site_type_symbol
_atom_site_fract_x
_atom_site_fract_y
_atom_site_fract_z
_atom_site_U_iso_or_equiv
_atom_site_adp_type
_atom_site_occupancy
_atom_site_symmetry_multiplicity
_atom_site_calc_flag
_atom_site_refinement_flags
_atom_site_disorder_assembly
_atom_site_disorder_group
O1 O 0.1247(2) 0.4029(3) 0.32059(14) 0.0976(13) Uani 1 1 d . . .
O2 O 0.49649(18) 0.1628(2) 0.43404(13) 0.0720(9) Uani 1 1 d . . .
O3 O 0.78979(16) -0.00350(16) 0.41739(10) 0.0451(6) Uani 1 1 d . . .
O4 O 0.94748(15) -0.04922(15) 0.24707(10) 0.0420(5) Uani 1 1 d . . .
O5 O 0.81003(15) 0.12182(15) 0.07783(11) 0.0436(6) Uani 1 1 d . . .
O6 O 0.5575(2) 0.2513(2) 0.09646(17) 0.0661(12) Uani 0.732(4) 1 d P A 1
O6A O 0.5678(6) 0.3284(7) 0.1212(4) 0.0661(12) Uani 0.268(4) 1 d PD A 2
O7 O 0.07582(15) 0.27182(15) 0.55406(10) 0.0395(5) Uani 1 1 d . . .
O8 O 0.80420(15) -0.08337(14) 0.61619(9) 0.0376(5) Uani 1 1 d . . .
O9 O 1.05315(15) -0.14264(14) 0.54049(10) 0.0376(5) Uani 1 1 d . . .
O10 O 1.25549(15) -0.14714(15) 0.32145(10) 0.0402(5) Uani 1 1 d . . .
O11 O 1.22598(14) -0.07584(14) 0.15095(10) 0.0349(5) Uani 1 1 d . . .
O12 O 1.08052(14) 0.10310(13) -0.03047(10) 0.0356(5) Uani 1 1 d . . .
O13 O 0.90676(14) 0.23512(13) -0.13888(9) 0.0344(5) Uani 1 1 d . . .
O14 O 0.55754(15) 0.42190(15) -0.10699(10) 0.0459(6) Uani 1 1 d . . .
O15 O 0.34109(15) 0.46029(14) 0.01936(10) 0.0410(5) Uani 1 1 d . A .
N8 N 0.28410(19) 0.33781(19) 0.28165(13) 0.0448(7) Uani 1 1 d . . .
H8 H 0.3400 0.3016 0.2928 0.054 Uiso 1 1 calc R . .
N14 N 0.53424(18) 0.36345(16) 0.01830(11) 0.0360(6) Uani 1 1 d . A .
H14 H 0.4907 0.4119 0.0032 0.043 Uiso 1 1 calc R . .
N34 N 0.88493(17) 0.17604(15) -0.01318(11) 0.0291(5) Uani 1 1 d . . .
H34 H 0.9420 0.1716 -0.0369 0.035 Uiso 1 1 calc R . .
N37 N 0.44634(18) 0.11858(17) 0.53766(12) 0.0354(6) Uani 1 1 d . . .
H37 H 0.3944 0.1218 0.5676 0.042 Uiso 1 1 calc R . .
N63 N 0.89397(17) -0.06403(15) 0.48995(11) 0.0305(5) Uani 1 1 d . . .
H63 H 0.8974 -0.0778 0.5323 0.037 Uiso 1 1 calc R . .
N66 N 1.09836(17) -0.07157(15) 0.26639(11) 0.0287(5) Uani 1 1 d . . .
H66 H 1.1570 -0.0748 0.2468 0.034 Uiso 1 1 calc R . .
C1 C 0.2058(2) 0.3518(2) 0.32887(15) 0.0378(7) Uani 1 1 d . . .
C2 C 0.2224(2) 0.3054(2) 0.39447(14) 0.0355(7) Uani 1 1 d . . .
C3 C 0.1397(2) 0.3102(2) 0.44188(14) 0.0331(7) Uani 1 1 d . . .
H3 H 0.0762 0.3420 0.4318 0.040 Uiso 1 1 calc R . .
C4 C 0.1505(2) 0.2685(2) 0.50316(14) 0.0333(7) Uani 1 1 d . . .
C5 C 0.2447(2) 0.2191(2) 0.51776(15) 0.0343(7) Uani 1 1 d . . .
H5 H 0.2522 0.1894 0.5597 0.041 Uiso 1 1 calc R . .
C6 C 0.3260(2) 0.2143(2) 0.47040(15) 0.0350(7) Uani 1 1 d . . .
C7 C 0.3140(2) 0.2578(2) 0.40933(14) 0.0368(7) Uani 1 1 d . . .
H7 H 0.3701 0.2546 0.3771 0.044 Uiso 1 1 calc R . .
C8 C 0.4298(2) 0.1632(2) 0.47976(16) 0.0404(8) Uani 1 1 d . . .
C9 C 0.5384(2) 0.0670(2) 0.55546(14) 0.0347(7) Uani 1 1 d . . .
C10 C 0.5396(2) 0.0333(2) 0.62051(15) 0.0377(7) Uani 1 1 d . . .
H10 H 0.4798 0.0452 0.6512 0.045 Uiso 1 1 calc R . .
C11 C 0.6274(2) -0.0172(2) 0.64065(15) 0.0405(8) Uani 1 1 d . . .
H11 H 0.6269 -0.0403 0.6850 0.049 Uiso 1 1 calc R . .
C12 C 0.7161(2) -0.03506(19) 0.59767(14) 0.0329(7) Uani 1 1 d . . .
C13 C 0.7157(2) -0.00522(19) 0.53082(14) 0.0311(6) Uani 1 1 d . . .
C14 C 0.6268(2) 0.04636(19) 0.51163(14) 0.0315(6) Uani 1 1 d . . .
H14A H 0.6267 0.0682 0.4670 0.038 Uiso 1 1 calc R . .
C15 C 0.8029(2) -0.02516(19) 0.47558(14) 0.0302(6) Uani 1 1 d . . .
C16 C 0.9838(2) -0.08520(19) 0.44571(14) 0.0298(6) Uani 1 1 d . . .
C17 C 1.0684(2) -0.12544(19) 0.47275(14) 0.0297(6) Uani 1 1 d . . .
C18 C 1.1601(2) -0.14608(19) 0.43342(15) 0.0326(7) Uani 1 1 d . . .
H18 H 1.2171 -0.1717 0.4529 0.039 Uiso 1 1 calc R . .
C19 C 1.1678(2) -0.12880(19) 0.36472(14) 0.0301(6) Uani 1 1 d . . .
C20 C 1.0848(2) -0.08989(18) 0.33631(13) 0.0285(6) Uani 1 1 d . . .
C21 C 0.9923(2) -0.06751(18) 0.37676(14) 0.0278(6) Uani 1 1 d . . .
H21 H 0.9352 -0.0403 0.3575 0.033 Uiso 1 1 calc R . .
C22 C 1.0292(2) -0.04950(19) 0.22664(14) 0.0291(6) Uani 1 1 d . . .
C23 C 1.0549(2) -0.01821(18) 0.15691(13) 0.0271(6) Uani 1 1 d . . .
C24 C 1.1483(2) -0.02799(18) 0.12115(14) 0.0266(6) Uani 1 1 d . . .
C25 C 1.1579(2) 0.01080(18) 0.05772(14) 0.0290(6) Uani 1 1 d . . .
H25 H 1.2211 0.0022 0.0330 0.035 Uiso 1 1 calc R . .
C26 C 1.0759(2) 0.06180(18) 0.03037(13) 0.0271(6) Uani 1 1 d . . .
C27 C 0.9818(2) 0.07142(18) 0.06451(13) 0.0273(6) Uani 1 1 d . . .
C28 C 0.9753(2) 0.03051(18) 0.12642(13) 0.0279(6) Uani 1 1 d . . .
H28 H 0.9122 0.0360 0.1497 0.033 Uiso 1 1 calc R . .
C29 C 0.8854(2) 0.12471(18) 0.04338(14) 0.0292(6) Uani 1 1 d . . .
C30 C 0.8014(2) 0.23529(17) -0.03683(13) 0.0266(6) Uani 1 1 d . . .
C31 C 0.8136(2) 0.26740(18) -0.10323(14) 0.0288(6) Uani 1 1 d . . .
C32 C 0.7328(2) 0.32883(19) -0.12782(14) 0.0317(6) Uani 1 1 d . . .
H32 H 0.7407 0.3495 -0.1727 0.038 Uiso 1 1 calc R . .
C33 C 0.6412(2) 0.35997(19) -0.08739(14) 0.0328(7) Uani 1 1 d . . .
C34 C 0.6292(2) 0.3288(2) -0.02100(14) 0.0344(7) Uani 1 1 d . . .
C35 C 0.7092(2) 0.26737(18) 0.00265(14) 0.0299(6) Uani 1 1 d . . .
H35 H 0.7009 0.2464 0.0474 0.036 Uiso 1 1 calc R . .
C36 C 0.5048(3) 0.3290(3) 0.07634(19) 0.0761(15) Uani 1 1 d D . .
C37 C 0.4008(2) 0.3718(2) 0.11105(16) 0.0480(9) Uani 1 1 d . A .
C38 C 0.3218(2) 0.4327(2) 0.08522(14) 0.0351(7) Uani 1 1 d . . .
C39 C 0.2291(2) 0.4635(2) 0.12434(15) 0.0349(7) Uani 1 1 d . A .
H39 H 0.1758 0.5061 0.1062 0.042 Uiso 1 1 calc R . .
C40 C 0.2128(2) 0.4333(2) 0.18898(15) 0.0342(7) Uani 1 1 d . . .
H40 H 0.1485 0.4540 0.2148 0.041 Uiso 1 1 calc R A .
C41 C 0.2905(2) 0.3726(2) 0.21635(15) 0.0364(7) Uani 1 1 d . A .
C42 C 0.3829(2) 0.3431(3) 0.17680(17) 0.0516(10) Uani 1 1 d . . .
H42 H 0.4364 0.3014 0.1953 0.062 Uiso 1 1 calc R A .
C43 C -0.0204(2) 0.3311(2) 0.54412(15) 0.0363(7) Uani 1 1 d . . .
H43A H -0.0408 0.3053 0.5093 0.044 Uiso 1 1 calc R . .
H43B H -0.0210 0.3920 0.5293 0.044 Uiso 1 1 calc R . .
C44 C -0.0894(2) 0.3388(2) 0.61033(14) 0.0368(7) Uani 1 1 d . B .
H44A H -0.0855 0.2769 0.6252 0.044 Uiso 1 1 calc R . .
H44B H -0.0679 0.3648 0.6443 0.044 Uiso 1 1 calc R . .
C45 C -0.1941(3) 0.3975(4) 0.6069(2) 0.0971(19) Uani 1 1 d D . .
H45 H -0.2145 0.3577 0.5821 0.117 Uiso 0.491(6) 1 calc PR B 1
H45A H -0.1887 0.4586 0.6050 0.117 Uiso 0.509(6) 1 calc PR B 2
C46 C -0.2593(3) 0.4069(4) 0.6766(2) 0.105(2) Uani 1 1 d . B .
H46A H -0.2601 0.3470 0.6913 0.157 Uiso 1 1 calc R . .
H46B H -0.3260 0.4493 0.6741 0.157 Uiso 1 1 calc R . .
H46C H -0.2334 0.4304 0.7086 0.157 Uiso 1 1 calc R . .
C47 C -0.2187(6) 0.4773(6) 0.5708(4) 0.0646(15) Uani 0.491(6) 1 d PD B 1
H47A H -0.2067 0.5235 0.5934 0.097 Uiso 0.491(6) 1 calc PR B 1
H47B H -0.2880 0.4992 0.5676 0.097 Uiso 0.491(6) 1 calc PR B 1
H47C H -0.1788 0.4658 0.5257 0.097 Uiso 0.491(6) 1 calc PR B 1
C47A C -0.2404(6) 0.4075(6) 0.5551(4) 0.0646(15) Uani 0.509(6) 1 d P B 2
H47D H -0.2020 0.4226 0.5147 0.097 Uiso 0.509(6) 1 calc PR B 2
H47E H -0.3050 0.4568 0.5651 0.097 Uiso 0.509(6) 1 calc PR B 2
H47F H -0.2479 0.3504 0.5477 0.097 Uiso 0.509(6) 1 calc PR B 2
C48 C 0.8052(2) -0.1089(2) 0.68517(14) 0.0365(7) Uani 1 1 d . . .
H48A H 0.7715 -0.1519 0.6977 0.044 Uiso 1 1 calc R . .
H48B H 0.7710 -0.0542 0.7144 0.044 Uiso 1 1 calc R . .
C49 C 0.9102(2) -0.1534(2) 0.69335(15) 0.0390(7) Uani 1 1 d . . .
H49A H 0.9451 -0.1132 0.6740 0.047 Uiso 1 1 calc R . .
H49B H 0.9410 -0.2116 0.6678 0.047 Uiso 1 1 calc R . .
C50 C 0.9227(3) -0.1728(2) 0.76622(16) 0.0452(8) Uani 1 1 d . . .
H50 H 0.8848 -0.1151 0.7926 0.054 Uiso 1 1 calc R . .
C51 C 0.8839(3) -0.2457(3) 0.7967(2) 0.0651(11) Uani 1 1 d . . .
H51A H 0.8132 -0.2232 0.7981 0.098 Uiso 1 1 calc R . .
H51B H 0.8975 -0.2593 0.8423 0.098 Uiso 1 1 calc R . .
H51C H 0.9163 -0.3014 0.7693 0.098 Uiso 1 1 calc R . .
C52 C 1.0292(3) -0.2018(2) 0.77106(18) 0.0526(9) Uani 1 1 d . . .
H52A H 1.0673 -0.2592 0.7463 0.079 Uiso 1 1 calc R . .
H52B H 1.0362 -0.2106 0.8182 0.079 Uiso 1 1 calc R . .
H52C H 1.0530 -0.1544 0.7518 0.079 Uiso 1 1 calc R . .
C53 C 1.1371(2) -0.1822(2) 0.57115(16) 0.0449(8) Uani 1 1 d . . .
H53A H 1.1800 -0.2406 0.5493 0.067 Uiso 1 1 calc R . .
H53B H 1.1167 -0.1922 0.6188 0.067 Uiso 1 1 calc R . .
H53C H 1.1724 -0.1408 0.5665 0.067 Uiso 1 1 calc R . .
C54 C 1.3425(2) -0.1968(2) 0.34746(17) 0.0440(8) Uani 1 1 d . . .
H54A H 1.3996 -0.2076 0.3116 0.066 Uiso 1 1 calc R . .
H54B H 1.3410 -0.2554 0.3650 0.066 Uiso 1 1 calc R . .
H54C H 1.3467 -0.1613 0.3836 0.066 Uiso 1 1 calc R . .
C55 C 1.3234(2) -0.0985(2) 0.11373(15) 0.0382(7) Uani 1 1 d . . .
H55A H 1.3356 -0.0423 0.0994 0.046 Uiso 1 1 calc R . .
H55B H 1.3334 -0.1349 0.0734 0.046 Uiso 1 1 calc R . .
C56 C 1.3912(2) -0.1531(2) 0.16015(17) 0.0450(8) Uani 1 1 d . . .
H56A H 1.3801 -0.2105 0.1714 0.054 Uiso 1 1 calc R . .
H56B H 1.3741 -0.1180 0.2023 0.054 Uiso 1 1 calc R . .
C57 C 1.4984(3) -0.1769(3) 0.1323(2) 0.0620(11) Uani 1 1 d . . .
H57 H 1.5091 -0.1188 0.1206 0.074 Uiso 1 1 calc R . .
C58 C 1.5602(3) -0.2268(4) 0.1857(2) 0.0898(16) Uani 1 1 d . . .
H58A H 1.5389 -0.1882 0.2259 0.135 Uiso 1 1 calc R . .
H58B H 1.6293 -0.2391 0.1679 0.135 Uiso 1 1 calc R . .
H58C H 1.5516 -0.2845 0.1972 0.135 Uiso 1 1 calc R . .
C59 C 1.5344(3) -0.2359(3) 0.0702(2) 0.0772(14) Uani 1 1 d . . .
H59A H 1.5247 -0.2934 0.0806 0.116 Uiso 1 1 calc R . .
H59B H 1.6041 -0.2488 0.0545 0.116 Uiso 1 1 calc R . .
H59C H 1.4977 -0.2039 0.0351 0.116 Uiso 1 1 calc R . .
C60 C 1.1716(2) 0.1063(2) -0.06626(18) 0.0469(9) Uani 1 1 d . . .
H60A H 1.2240 0.0455 -0.0638 0.056 Uiso 1 1 calc R . .
H60B H 1.1666 0.1188 -0.1140 0.056 Uiso 1 1 calc R . .
C61 C 1.1994(4) 0.1724(3) -0.0424(3) 0.0885(15) Uani 1 1 d . . .
H61A H 1.2555 0.1768 -0.0750 0.106 Uiso 1 1 calc R . .
H61B H 1.2225 0.1502 0.0003 0.106 Uiso 1 1 calc R . .
C62 C 1.1172(4) 0.2723(3) -0.0300(4) 0.103(2) Uani 1 1 d . . .
H62 H 1.0621 0.2660 0.0037 0.124 Uiso 1 1 calc R . .
C63 C 1.0765(5) 0.3164(6) -0.0869(4) 0.135(3) Uani 1 1 d . . .
H63A H 1.0344 0.3801 -0.0755 0.202 Uiso 1 1 calc R . .
H63B H 1.0377 0.2849 -0.0999 0.202 Uiso 1 1 calc R . .
H63C H 1.1293 0.3142 -0.1242 0.202 Uiso 1 1 calc R . .
C64 C 1.1562(4) 0.3232(4) 0.0014(3) 0.0978(18) Uani 1 1 d . . .
H64A H 1.1905 0.2860 0.0360 0.147 Uiso 1 1 calc R . .
H64B H 1.1031 0.3782 0.0220 0.147 Uiso 1 1 calc R . .
H64C H 1.2022 0.3408 -0.0320 0.147 Uiso 1 1 calc R . .
C65 C 0.9217(2) 0.2684(2) -0.20529(14) 0.0371(7) Uani 1 1 d . . .
H65A H 0.8790 0.2568 -0.2311 0.056 Uiso 1 1 calc R . .
H65B H 0.9901 0.2372 -0.2267 0.056 Uiso 1 1 calc R . .
H65C H 0.9063 0.3343 -0.2037 0.056 Uiso 1 1 calc R . .
C66 C 0.5642(3) 0.4452(3) -0.17623(16) 0.0534(10) Uani 1 1 d . . .
H66A H 0.5850 0.3898 -0.2033 0.080 Uiso 1 1 calc R . .
H66B H 0.6120 0.4742 -0.1887 0.080 Uiso 1 1 calc R . .
H66C H 0.5002 0.4878 -0.1843 0.080 Uiso 1 1 calc R . .
C67 C 0.2600(2) 0.5192(2) -0.01017(15) 0.0365(7) Uani 1 1 d . . .
H67A H 0.2287 0.5790 0.0133 0.044 Uiso 1 1 calc R A .
H67B H 0.2106 0.4915 -0.0071 0.044 Uiso 1 1 calc R . .
C68 C 0.3001(2) 0.5313(2) -0.08245(16) 0.0437(8) Uani 1 1 d . A .
H68A H 0.3291 0.4711 -0.1052 0.052 Uiso 1 1 calc R . .
H68B H 0.3529 0.5545 -0.0843 0.052 Uiso 1 1 calc R . .
C69 C 0.2231(3) 0.5969(3) -0.12028(18) 0.0560(10) Uani 1 1 d . . .
H69 H 0.1986 0.6579 -0.0979 0.067 Uiso 1 1 calc R A .
C70 C 0.1364(4) 0.5722(4) -0.1179(3) 0.0918(16) Uani 1 1 d . A .
H70A H 0.1584 0.5070 -0.1283 0.138 Uiso 1 1 calc R . .
H70B H 0.0978 0.6083 -0.1509 0.138 Uiso 1 1 calc R . .
H70C H 0.0961 0.5849 -0.0730 0.138 Uiso 1 1 calc R . .
C71 C 0.2723(4) 0.6073(4) -0.1914(2) 0.105(2) Uani 1 1 d . A .
H71A H 0.3333 0.6154 -0.1903 0.157 Uiso 1 1 calc R . .
H71B H 0.2286 0.6607 -0.2121 0.157 Uiso 1 1 calc R . .
H71C H 0.2867 0.5525 -0.2176 0.157 Uiso 1 1 calc R . .

loop_
_atom_site_aniso_label
_atom_site_aniso_U_11
_atom_site_aniso_U_22
_atom_site_aniso_U_33
_atom_site_aniso_U_23
_atom_site_aniso_U_13
_atom_site_aniso_U_12
O1 0.0329(15) 0.192(4) 0.0474(17) 0.0532(19) -0.0105(12) -0.0279(19)
O2 0.0341(14) 0.101(2) 0.0563(16) 0.0380(15) 0.0031(12) -0.0108(14)
O3 0.0307(12) 0.0729(16) 0.0254(11) 0.0080(10) -0.0036(9) -0.0145(11)
O4 0.0289(12) 0.0638(15) 0.0318(11) 0.0127(10) -0.0043(9) -0.0185(11)
O5 0.0268(12) 0.0543(13) 0.0410(12) 0.0213(10) -0.0025(9) -0.0110(10)
O6 0.0327(16) 0.067(2) 0.056(2) 0.0449(18) 0.0130(14) 0.0107(16)
O6A 0.0327(16) 0.067(2) 0.056(2) 0.0449(18) 0.0130(14) 0.0107(16)
O7 0.0299(12) 0.0546(13) 0.0273(11) 0.0074(9) 0.0030(9) -0.0135(10)
O8 0.0407(13) 0.0442(12) 0.0224(10) 0.0091(9) -0.0044(9) -0.0122(10)
O9 0.0365(12) 0.0483(13) 0.0261(11) 0.0077(9) -0.0098(9) -0.0133(10)
O10 0.0255(11) 0.0584(14) 0.0318(11) 0.0059(10) -0.0040(9) -0.0120(10)
O11 0.0246(11) 0.0477(12) 0.0278(11) 0.0010(9) -0.0034(8) -0.0095(9)
O12 0.0294(11) 0.0426(12) 0.0305(11) 0.0133(9) -0.0012(8) -0.0131(9)
O13 0.0298(11) 0.0376(11) 0.0237(10) 0.0072(8) 0.0030(8) -0.0046(9)
O14 0.0288(12) 0.0552(14) 0.0298(11) 0.0217(10) 0.0033(9) 0.0025(10)
O15 0.0309(12) 0.0490(13) 0.0277(11) 0.0139(9) 0.0017(9) -0.0037(10)
N8 0.0284(14) 0.0575(17) 0.0325(14) 0.0166(12) 0.0013(11) -0.0047(12)
N14 0.0283(13) 0.0396(14) 0.0238(12) 0.0118(10) 0.0033(10) -0.0008(11)
N34 0.0260(13) 0.0339(13) 0.0243(12) 0.0032(10) -0.0001(9) -0.0106(10)
N37 0.0252(13) 0.0470(15) 0.0300(13) 0.0061(11) 0.0005(10) -0.0129(11)
N63 0.0314(14) 0.0344(13) 0.0216(12) 0.0046(10) -0.0037(10) -0.0092(11)
N66 0.0218(12) 0.0377(13) 0.0245(12) 0.0060(10) -0.0025(9) -0.0109(10)
C1 0.0282(17) 0.055(2) 0.0325(16) 0.0092(14) -0.0046(13) -0.0201(15)
C2 0.0385(18) 0.0503(19) 0.0213(14) 0.0007(13) -0.0023(12) -0.0222(15)
C3 0.0283(16) 0.0459(17) 0.0261(15) 0.0027(13) -0.0033(12) -0.0164(13)
C4 0.0341(17) 0.0373(16) 0.0286(15) 0.0014(12) 0.0027(12) -0.0177(13)
C5 0.0340(17) 0.0371(16) 0.0276(15) 0.0054(12) -0.0013(12) -0.0118(13)
C6 0.0290(16) 0.0432(17) 0.0291(16) 0.0035(13) 0.0006(12) -0.0128(13)
C7 0.0290(16) 0.0563(19) 0.0242(15) 0.0061(13) 0.0016(12) -0.0191(15)
C8 0.0305(17) 0.0476(19) 0.0369(17) 0.0082(14) -0.0003(13) -0.0122(14)
C9 0.0338(17) 0.0452(18) 0.0268(15) 0.0031(13) -0.0017(12) -0.0192(14)
C10 0.0323(17) 0.0480(18) 0.0322(16) 0.0071(13) 0.0008(13) -0.0187(15)
C11 0.046(2) 0.0460(18) 0.0265(16) 0.0113(13) -0.0005(14) -0.0182(15)
C12 0.0309(16) 0.0354(16) 0.0303(15) 0.0031(12) -0.0043(12) -0.0115(13)
C13 0.0337(17) 0.0319(15) 0.0276(15) 0.0040(12) -0.0034(12) -0.0140(13)
C14 0.0298(16) 0.0369(16) 0.0255(15) 0.0006(12) -0.0016(12) -0.0120(13)
C15 0.0306(16) 0.0341(15) 0.0237(14) 0.0033(12) -0.0043(12) -0.0105(13)
C16 0.0316(16) 0.0316(15) 0.0274(15) -0.0001(12) -0.0042(12) -0.0138(12)
C17 0.0365(17) 0.0323(15) 0.0233(14) 0.0008(11) -0.0095(12) -0.0146(13)
C18 0.0260(15) 0.0362(16) 0.0360(16) 0.0047(13) -0.0101(12) -0.0107(13)
C19 0.0241(15) 0.0302(15) 0.0316(15) 0.0030(12) -0.0031(12) -0.0068(12)
C20 0.0295(15) 0.0303(15) 0.0232(14) 0.0018(11) -0.0040(11) -0.0093(12)
C21 0.0252(15) 0.0258(14) 0.0279(15) 0.0022(11) -0.0061(11) -0.0045(11)
C22 0.0280(16) 0.0324(15) 0.0245(14) 0.0047(11) -0.0054(12) -0.0094(12)
C23 0.0264(15) 0.0295(14) 0.0241(14) 0.0008(11) -0.0025(11) -0.0103(12)
C24 0.0263(15) 0.0265(14) 0.0261(14) -0.0006(11) -0.0031(11) -0.0097(12)
C25 0.0269(15) 0.0302(15) 0.0285(15) -0.0034(12) 0.0021(11) -0.0122(12)
C26 0.0279(15) 0.0271(14) 0.0244(14) 0.0010(11) -0.0010(11) -0.0100(12)
C27 0.0265(15) 0.0303(14) 0.0238(14) -0.0007(11) -0.0009(11) -0.0111(12)
C28 0.0251(15) 0.0309(15) 0.0254(14) -0.0002(11) 0.0007(11) -0.0107(12)
C29 0.0258(15) 0.0281(14) 0.0303(15) 0.0015(12) -0.0013(12) -0.0084(12)
C30 0.0289(15) 0.0239(13) 0.0235(14) 0.0058(11) -0.0012(11) -0.0089(11)
C31 0.0294(16) 0.0247(14) 0.0252(14) 0.0021(11) 0.0028(11) -0.0064(12)
C32 0.0296(16) 0.0344(15) 0.0252(14) 0.0110(12) -0.0020(12) -0.0087(13)
C33 0.0286(16) 0.0355(16) 0.0264(15) 0.0123(12) -0.0044(12) -0.0057(13)
C34 0.0335(17) 0.0355(16) 0.0250(15) 0.0092(12) 0.0024(12) -0.0081(13)
C35 0.0319(16) 0.0294(15) 0.0216(14) 0.0040(11) -0.0018(11) -0.0063(12)
C36 0.034(2) 0.118(4) 0.040(2) 0.039(2) 0.0051(16) -0.001(2)
C37 0.0399(19) 0.054(2) 0.0279(16) 0.0171(14) 0.0065(14) -0.0028(16)
C38 0.0358(17) 0.0385(17) 0.0231(14) 0.0102(12) 0.0002(12) -0.0097(13)
C39 0.0342(17) 0.0357(16) 0.0305(16) 0.0052(12) -0.0034(13) -0.0107(13)
C40 0.0261(16) 0.0372(16) 0.0316(16) 0.0060(12) 0.0036(12) -0.0087(13)
C41 0.0320(17) 0.0405(17) 0.0292(16) 0.0076(13) 0.0000(12) -0.0092(14)
C42 0.0256(17) 0.069(2) 0.0380(19) 0.0233(16) 0.0026(14) -0.0015(16)
C43 0.0297(16) 0.0458(18) 0.0280(15) 0.0012(13) 0.0008(12) -0.0113(14)
C44 0.0297(16) 0.0516(19) 0.0239(15) 0.0019(13) 0.0021(12) -0.0131(14)
C45 0.035(2) 0.172(5) 0.035(2) 0.028(3) 0.0035(17) 0.005(3)
C46 0.037(2) 0.183(5) 0.034(2) 0.019(3) 0.0046(17) 0.018(3)
C47 0.052(3) 0.069(4) 0.059(4) 0.010(3) -0.001(3) -0.014(3)
C47A 0.052(3) 0.069(4) 0.059(4) 0.010(3) -0.001(3) -0.014(3)
C48 0.0421(19) 0.0401(17) 0.0222(14) 0.0076(12) -0.0074(13) -0.0106(14)
C49 0.0453(19) 0.0367(17) 0.0321(16) 0.0031(13) -0.0093(14) -0.0119(14)
C50 0.055(2) 0.0447(19) 0.0326(17) -0.0033(14) -0.0124(15) -0.0119(16)
C51 0.076(3) 0.072(3) 0.047(2) 0.0218(19) -0.018(2) -0.028(2)
C52 0.059(2) 0.047(2) 0.042(2) -0.0011(16) -0.0203(17) -0.0035(17)
C53 0.043(2) 0.062(2) 0.0300(16) 0.0114(15) -0.0166(14) -0.0171(17)
C54 0.0253(17) 0.055(2) 0.0428(19) 0.0045(15) -0.0065(14) -0.0057(15)
C55 0.0272(16) 0.0550(19) 0.0312(16) 0.0009(14) 0.0004(12) -0.0171(14)
C56 0.0269(17) 0.059(2) 0.045(2) 0.0022(16) -0.0050(14) -0.0127(15)
C57 0.0290(19) 0.095(3) 0.056(2) 0.012(2) -0.0060(16) -0.020(2)
C58 0.035(2) 0.157(5) 0.066(3) 0.027(3) -0.016(2) -0.024(3)
C59 0.030(2) 0.113(4) 0.064(3) -0.014(3) 0.0010(18) -0.002(2)
C60 0.0388(19) 0.0439(19) 0.049(2) 0.0190(15) 0.0020(15) -0.0141(16)
C61 0.079(3) 0.095(4) 0.089(4) 0.009(3) 0.009(3) -0.043(3)
C62 0.086(4) 0.072(3) 0.141(5) -0.041(4) 0.057(4) -0.050(3)
C63 0.079(4) 0.202(8) 0.141(6) -0.085(6) -0.011(4) -0.062(5)
C64 0.077(4) 0.090(4) 0.112(4) 0.019(3) 0.012(3) -0.033(3)
C65 0.0339(17) 0.0434(17) 0.0244(15) 0.0058(13) 0.0056(12) -0.0102(14)
C66 0.041(2) 0.071(2) 0.0307(17) 0.0216(16) -0.0031(14) -0.0062(17)
C67 0.0353(17) 0.0317(16) 0.0367(17) 0.0108(13) -0.0086(13) -0.0072(13)
C68 0.0390(19) 0.0463(19) 0.0333(17) 0.0089(14) -0.0079(14) -0.0032(15)
C69 0.045(2) 0.070(2) 0.045(2) 0.0232(18) -0.0151(16) -0.0138(19)
C70 0.095(4) 0.115(4) 0.083(4) 0.036(3) -0.052(3) -0.049(3)
C71 0.063(3) 0.151(5) 0.051(3) 0.058(3) -0.014(2) 0.005(3)

loop_
_atom_type_symbol
_atom_type_description
_atom_type_scat_dispersion_real
_atom_type_scat_dispersion_imag
_atom_type_scat_source
C C 0.0033 0.0016 'International Tables Vol C Tables 4.2.6.8 and 6.1.1.4'
H H 0.0000 0.0000 'International Tables Vol C Tables 4.2.6.8 and 6.1.1.4'
N N 0.0061 0.0033 'International Tables Vol C Tables 4.2.6.8 and 6.1.1.4'
O O 0.0106 0.0060 'International Tables Vol C Tables 4.2.6.8 and 6.1.1.4'

loop_
_geom_angle_atom_site_label_1
_geom_angle_atom_site_label_2
_geom_angle_atom_site_label_3
_geom_angle
C4 O7 C43 115.9(2)
C12 O8 C48 118.2(2)
C17 O9 C53 117.4(2)
C19 O10 C54 117.2(2)
C24 O11 C55 119.8(2)
C26 O12 C60 120.6(2)
C31 O13 C65 117.1(2)
C33 O14 C66 116.9(2)
C38 O15 C67 118.0(2)
C1 N8 H8 115.4
C1 N8 C41 129.1(3)
C41 N8 H8 115.4
C34 N14 H14 117.1
C36 N14 H14 117.1
C36 N14 C34 125.7(3)
C29 N34 H34 117.2
C29 N34 C30 125.7(2)
C30 N34 H34 117.2
C8 N37 H37 116.5
C8 N37 C9 127.0(2)
C9 N37 H37 116.5
C15 N63 H63 116.0
C15 N63 C16 128.1(2)
C16 N63 H63 116.0
C20 N66 H66 116.8
C22 N66 H66 116.8
C22 N66 C20 126.4(2)
O1 C1 N8 121.8(3)
O1 C1 C2 121.3(3)
N8 C1 C2 116.8(3)
C3 C2 C1 117.3(3)
C7 C2 C1 123.3(3)
C7 C2 C3 119.4(3)
C2 C3 H3 120.1
C4 C3 C2 119.8(3)
C4 C3 H3 120.1
O7 C4 C3 125.1(3)
O7 C4 C5 114.5(3)
C3 C4 C5 120.4(3)
C4 C5 H5 120.4
C6 C5 C4 119.3(3)
C6 C5 H5 120.4
C5 C6 C7 119.7(3)
C5 C6 C8 124.3(3)
C7 C6 C8 116.0(3)
C2 C7 C6 121.3(3)
C2 C7 H7 119.3
C6 C7 H7 119.3
O2 C8 N37 122.3(3)
O2 C8 C6 118.8(3)
N37 C8 C6 118.9(3)
C10 C9 N37 117.8(3)
C14 C9 N37 123.9(3)
C14 C9 C10 118.3(3)
C9 C10 H10 119.9
C11 C10 C9 120.3(3)
C11 C10 H10 119.9
C10 C11 H11 119.2
C10 C11 C12 121.6(3)
C12 C11 H11 119.2
O8 C12 C11 123.2(3)
O8 C12 C13 118.1(2)
C11 C12 C13 118.7(3)
C12 C13 C15 126.6(3)
C14 C13 C12 118.9(3)
C14 C13 C15 114.6(3)
C9 C14 C13 122.2(3)
C9 C14 H14A 118.9
C13 C14 H14A 118.9
O3 C15 N63 121.2(3)
O3 C15 C13 118.9(3)
N63 C15 C13 119.8(2)
C17 C16 N63 117.3(2)
C17 C16 C21 118.9(3)
C21 C16 N63 123.7(3)
O9 C17 C16 115.0(2)
O9 C17 C18 123.6(3)
C18 C17 C16 121.4(3)
C17 C18 H18 120.4
C17 C18 C19 119.2(3)
C19 C18 H18 120.4
O10 C19 C18 123.6(3)
O10 C19 C20 115.8(2)
C20 C19 C18 120.6(3)
C19 C20 N66 117.4(2)
C19 C20 C21 119.8(3)
C21 C20 N66 122.8(3)
C16 C21 H21 120.0
C20 C21 C16 120.1(3)
C20 C21 H21 120.0
O4 C22 N66 122.7(3)
O4 C22 C23 120.0(3)
N66 C22 C23 117.2(2)
C24 C23 C22 127.7(3)
C28 C23 C22 114.8(2)
C28 C23 C24 117.4(2)
O11 C24 C23 117.3(2)
O11 C24 C25 122.9(2)
C25 C24 C23 119.8(3)
C24 C25 H25 119.7
C26 C25 C24 120.7(2)
C26 C25 H25 119.7
O12 C26 C25 123.3(2)
O12 C26 C27 116.0(2)
C25 C26 C27 120.6(2)
C26 C27 C29 128.0(2)
C28 C27 C26 117.0(3)
C28 C27 C29 114.9(2)
C23 C28 H28 117.8
C27 C28 C23 124.4(3)
C27 C28 H28 117.8
O5 C29 N34 122.3(3)
O5 C29 C27 119.4(2)
N34 C29 C27 118.4(2)
N34 C30 C31 117.9(2)
C35 C30 N34 123.2(2)
C35 C30 C31 118.8(3)
O13 C31 C30 115.9(2)
O13 C31 C32 124.5(2)
C32 C31 C30 119.6(2)
C31 C32 H32 119.7
C33 C32 C31 120.6(2)
C33 C32 H32 119.7
O14 C33 C32 124.6(2)
O14 C33 C34 115.5(2)
C32 C33 C34 119.8(3)
C33 C34 N14 117.5(3)
C35 C34 N14 123.3(2)
C35 C34 C33 119.2(3)
C30 C35 H35 119.0
C34 C35 C30 122.0(3)
C34 C35 H35 119.0
O6 C36 O6A 63.1(5)
O6 C36 N14 121.1(3)
O6 C36 C37 118.3(3)
O6A C36 C37 109.1(5)
N14 C36 O6A 107.2(5)
N14 C36 C37 119.3(3)
C38 C37 C36 128.1(3)
C38 C37 C42 117.6(3)
C42 C37 C36 114.3(3)
C37 C38 O15 116.7(2)
C37 C38 C39 120.3(3)
C39 C38 O15 123.0(3)
C38 C39 H39 119.4
C40 C39 C38 121.2(3)
C40 C39 H39 119.4
C39 C40 H40 120.1
C39 C40 C41 119.8(3)
C41 C40 H40 120.1
C40 C41 N8 125.4(3)
C42 C41 N8 116.3(3)
C42 C41 C40 118.3(3)
C37 C42 H42 118.6
C41 C42 C37 122.8(3)
C41 C42 H42 118.6
O7 C43 H43A 110.2
O7 C43 H43B 110.2
O7 C43 C44 107.5(2)
H43A C43 H43B 108.5
C44 C43 H43A 110.2
C44 C43 H43B 110.2
C43 C44 H44A 108.9
C43 C44 H44B 108.9
H44A C44 H44B 107.7
C45 C44 C43 113.3(3)
C45 C44 H44A 108.9
C45 C44 H44B 108.9
C44 C45 H45 102.8
C44 C45 H45A 98.5
C44 C45 C46 110.6(3)
H45 C45 H45A 142.0
C46 C45 H45 102.8
C46 C45 H45A 98.5
C47 C45 C44 121.8(5)
C47 C45 H45 102.8
C47 C45 H45A 39.4
C47 C45 C46 113.1(5)
C47A C45 C44 127.9(5)
C47A C45 H45 43.8
C47A C45 H45A 98.5
C47A C45 C46 114.9(5)
C47A C45 C47 59.1(5)
C45 C46 H46A 109.5
C45 C46 H46B 109.5
C45 C46 H46C 109.5
H46A C46 H46B 109.5
H46A C46 H46C 109.5
H46B C46 H46C 109.5
C45 C47 H47A 109.5
C45 C47 H47B 109.5
C45 C47 H47C 109.5
C45 C47A H47D 109.5
C45 C47A H47E 109.5
C45 C47A H47F 109.5
H47D C47A H47E 109.5
H47D C47A H47F 109.5
H47E C47A H47F 109.5
O8 C48 H48A 110.2
O8 C48 H48B 110.2
O8 C48 C49 107.6(2)
H48A C48 H48B 108.5
C49 C48 H48A 110.2
C49 C48 H48B 110.2
C48 C49 H49A 108.9
C48 C49 H49B 108.9
C48 C49 C50 113.4(3)
H49A C49 H49B 107.7
C50 C49 H49A 108.9
C50 C49 H49B 108.9
C49 C50 H50 108.2
C49 C50 C51 112.1(3)
C51 C50 H50 108.2
C52 C50 C49 109.8(3)
C52 C50 H50 108.2
C52 C50 C51 110.2(3)
C50 C51 H51A 109.5
C50 C51 H51B 109.5
C50 C51 H51C 109.5
H51A C51 H51B 109.5
H51A C51 H51C 109.5
H51B C51 H51C 109.5
C50 C52 H52A 109.5
C50 C52 H52B 109.5
C50 C52 H52C 109.5
H52A C52 H52B 109.5
H52A C52 H52C 109.5
H52B C52 H52C 109.5
O9 C53 H53A 109.5
O9 C53 H53B 109.5
O9 C53 H53C 109.5
H53A C53 H53B 109.5
H53A C53 H53C 109.5
H53B C53 H53C 109.5
O10 C54 H54A 109.5
O10 C54 H54B 109.5
O10 C54 H54C 109.5
H54A C54 H54B 109.5
H54A C54 H54C 109.5
H54B C54 H54C 109.5
O11 C55 H55A 110.5
O11 C55 H55B 110.5
O11 C55 C56 106.3(2)
H55A C55 H55B 108.7
C56 C55 H55A 110.5
C56 C55 H55B 110.5
C55 C56 H56A 108.6
C55 C56 H56B 108.6
C55 C56 C57 114.7(3)
H56A C56 H56B 107.6
C57 C56 H56A 108.6
C57 C56 H56B 108.6
C56 C57 H57 108.2
C56 C57 C58 110.1(3)
C58 C57 H57 108.2
C59 C57 C56 113.3(3)
C59 C57 H57 108.2
C59 C57 C58 108.6(4)
C57 C58 H58A 109.5
C57 C58 H58B 109.5
C57 C58 H58C 109.5
H58A C58 H58B 109.5
H58A C58 H58C 109.5
H58B C58 H58C 109.5
C57 C59 H59A 109.5
C57 C59 H59B 109.5
C57 C59 H59C 109.5
H59A C59 H59B 109.5
H59A C59 H59C 109.5
H59B C59 H59C 109.5
O12 C60 H60A 108.6
O12 C60 H60B 108.6
H60A C60 H60B 107.5
C61 C60 O12 114.8(3)
C61 C60 H60A 108.6
C61 C60 H60B 108.6
C60 C61 H61A 108.2
C60 C61 H61B 108.2
C60 C61 C62 116.2(5)
H61A C61 H61B 107.4
C62 C61 H61A 108.2
C62 C61 H61B 108.2
C61 C62 H62 106.6
C63 C62 C61 116.2(5)
C63 C62 H62 106.6
C64 C62 C61 106.7(6)
C64 C62 H62 106.6
C64 C62 C63 113.7(5)
C62 C63 H63A 109.5
C62 C63 H63B 109.5
C62 C63 H63C 109.5
H63A C63 H63B 109.5
H63A C63 H63C 109.5
H63B C63 H63C 109.5
C62 C64 H64A 109.5
C62 C64 H64B 109.5
C62 C64 H64C 109.5
H64A C64 H64B 109.5
H64A C64 H64C 109.5
H64B C64 H64C 109.5
O13 C65 H65A 109.5
O13 C65 H65B 109.5
O13 C65 H65C 109.5
H65A C65 H65B 109.5
H65A C65 H65C 109.5
H65B C65 H65C 109.5
O14 C66 H66A 109.5
O14 C66 H66B 109.5
O14 C66 H66C 109.5
H66A C66 H66B 109.5
H66A C66 H66C 109.5
H66B C66 H66C 109.5
O15 C67 H67A 110.3
O15 C67 H67B 110.3
O15 C67 C68 106.9(2)
H67A C67 H67B 108.6
C68 C67 H67A 110.3
C68 C67 H67B 110.3
C67 C68 H68A 108.9
C67 C68 H68B 108.9
C67 C68 C69 113.4(3)
H68A C68 H68B 107.7
C69 C68 H68A 108.9
C69 C68 H68B 108.9
C68 C69 H69 106.8
C70 C69 C68 114.1(3)
C70 C69 H69 106.8
C70 C69 C71 112.9(4)
C71 C69 C68 108.9(3)
C71 C69 H69 106.8
C69 C70 H70A 109.5
C69 C70 H70B 109.5
C69 C70 H70C 109.5
H70A C70 H70B 109.5
H70A C70 H70C 109.5
H70B C70 H70C 109.5
C69 C71 H71A 109.5
C69 C71 H71B 109.5
C69 C71 H71C 109.5
H71A C71 H71B 109.5
H71A C71 H71C 109.5
H71B C71 H71C 109.5

loop_
_geom_bond_atom_site_label_1
_geom_bond_atom_site_label_2
_geom_bond_distance
O1 C1 1.217(4)
O2 C8 1.228(4)
O3 C15 1.241(3)
O4 C22 1.219(3)
O5 C29 1.229(3)
O6 C36 1.273(5)
O6A C36 1.436(11)
O7 C4 1.360(3)
O7 C43 1.438(4)
O8 C12 1.366(4)
O8 C48 1.434(3)
O9 C17 1.378(3)
O9 C53 1.423(4)
O10 C19 1.376(3)
O10 C54 1.428(4)
O11 C24 1.357(3)
O11 C55 1.435(3)
O12 C26 1.362(3)
O12 C60 1.441(4)
O13 C31 1.365(3)
O13 C65 1.425(3)
O14 C33 1.380(3)
O14 C66 1.425(4)
O15 C38 1.391(3)
O15 C67 1.435(4)
N8 H8 0.8800
N8 C1 1.323(4)
N8 C41 1.403(4)
N14 H14 0.8800
N14 C34 1.415(4)
N14 C36 1.336(4)
N34 H34 0.8800
N34 C29 1.363(3)
N34 C30 1.402(4)
N37 H37 0.8800
N37 C8 1.347(4)
N37 C9 1.417(4)
N63 H63 0.8800
N63 C15 1.353(4)
N63 C16 1.405(3)
N66 H66 0.8800
N66 C20 1.423(3)
N66 C22 1.367(4)
C1 C2 1.495(4)
C2 C3 1.400(4)
C2 C7 1.377(4)
C3 H3 0.9500
C3 C4 1.379(4)
C4 C5 1.413(4)
C5 H5 0.9500
C5 C6 1.383(4)
C6 C7 1.388(4)
C6 C8 1.503(4)
C7 H7 0.9500
C9 C10 1.393(4)
C9 C14 1.385(4)
C10 H10 0.9500
C10 C11 1.383(5)
C11 H11 0.9500
C11 C12 1.385(4)
C12 C13 1.409(4)
C13 C14 1.391(4)
C13 C15 1.498(4)
C14 H14A 0.9500
C16 C17 1.390(4)
C16 C21 1.402(4)
C17 C18 1.384(4)
C18 H18 0.9500
C18 C19 1.396(4)
C19 C20 1.385(4)
C20 C21 1.400(4)
C21 H21 0.9500
C22 C23 1.498(4)
C23 C24 1.409(4)
C23 C28 1.389(4)
C24 C25 1.397(4)
C25 H25 0.9500
C25 C26 1.389(4)
C26 C27 1.407(4)
C27 C28 1.380(4)
C27 C29 1.502(4)
C28 H28 0.9500
C30 C31 1.414(4)
C30 C35 1.382(4)
C31 C32 1.393(4)
C32 H32 0.9500
C32 C33 1.384(4)
C33 C34 1.408(4)
C34 C35 1.376(4)
C35 H35 0.9500
C36 C37 1.495(5)
C37 C38 1.384(4)
C37 C42 1.393(4)
C38 C39 1.386(4)
C39 H39 0.9500
C39 C40 1.377(4)
C40 H40 0.9500
C40 C41 1.387(4)
C41 C42 1.385(4)
C42 H42 0.9500
C43 H43A 0.9900
C43 H43B 0.9900
C43 C44 1.513(4)
C44 H44A 0.9900
C44 H44B 0.9900
C44 C45 1.505(5)
C45 H45 1.0000
C45 H45A 1.0000
C45 C46 1.540(5)
C45 C47 1.376(9)
C45 C47A 1.341(10)
C46 H46A 0.9800
C46 H46B 0.9800
C46 H46C 0.9800
C47 H47A 0.9800
C47 H47B 0.9800
C47 H47C 0.9800
C47A H47D 0.9800
C47A H47E 0.9800
C47A H47F 0.9800
C48 H48A 0.9900
C48 H48B 0.9900
C48 C49 1.503(4)
C49 H49A 0.9900
C49 H49B 0.9900
C49 C50 1.526(4)
C50 H50 1.0000
C50 C51 1.530(5)
C50 C52 1.512(5)
C51 H51A 0.9800
C51 H51B 0.9800
C51 H51C 0.9800
C52 H52A 0.9800
C52 H52B 0.9800
C52 H52C 0.9800
C53 H53A 0.9800
C53 H53B 0.9800
C53 H53C 0.9800
C54 H54A 0.9800
C54 H54B 0.9800
C54 H54C 0.9800
C55 H55A 0.9900
C55 H55B 0.9900
C55 C56 1.506(5)
C56 H56A 0.9900
C56 H56B 0.9900
C56 C57 1.509(5)
C57 H57 1.0000
C57 C58 1.544(6)
C57 C59 1.506(6)
C58 H58A 0.9800
C58 H58B 0.9800
C58 H58C 0.9800
C59 H59A 0.9800
C59 H59B 0.9800
C59 H59C 0.9800
C60 H60A 0.9900
C60 H60B 0.9900
C60 C61 1.411(6)
C61 H61A 0.9900
C61 H61B 0.9900
C61 C62 1.593(7)
C62 H62 1.0000
C62 C63 1.428(9)
C62 C64 1.408(8)
C63 H63A 0.9800
C63 H63B 0.9800
C63 H63C 0.9800
C64 H64A 0.9800
C64 H64B 0.9800
C64 H64C 0.9800
C65 H65A 0.9800
C65 H65B 0.9800
C65 H65C 0.9800
C66 H66A 0.9800
C66 H66B 0.9800
C66 H66C 0.9800
C67 H67A 0.9900
C67 H67B 0.9900
C67 C68 1.506(4)
C68 H68A 0.9900
C68 H68B 0.9900
C68 C69 1.526(5)
C69 H69 1.0000
C69 C70 1.492(6)
C69 C71 1.521(5)
C70 H70A 0.9800
C70 H70B 0.9800
C70 H70C 0.9800
C71 H71A 0.9800
C71 H71B 0.9800
C71 H71C 0.9800
